data_4132637
loop_
_publ_author_name
'Lee, Seungkyu'
'B\"urgi, Hans-Beat'
'Alshmimri, Sultan A.'
'Yaghi, Omar M.'

_publ_section_title
;
 Impact of Disordered Guest-Framework Interactions on the Crystallography
 of Metal-Organic Frameworks.
;
_journal_issue 28
_journal_name_full 'Journal of the American Chemical Society'
_journal_page_first 8958
_journal_page_last 8964
_journal_paper_doi 10.1021/jacs.8b05271
_journal_volume 140
_journal_year 2018
_chemical_formula_moiety '0.17(C792 H384 O192 Zr36)'
_chemical_formula_sum 'C132 H64 O27 Zr6'
_chemical_formula_weight 2629.15
_chemical_name_systematic MOF-1004
_space_group_crystal_system cubic
_space_group_IT_number 223
_space_group_name_Hall '-P 4n 2 3'
_space_group_name_H-M_alt 'P m -3 n'
_atom_sites_solution_hydrogens mixed
_atom_sites_solution_primary direct
_audit_creation_date 2018-04-23
_audit_creation_method
;
Olex2 1.2
(compiled 2017.08.10 svn.r3458 for OlexSys, GUI svn.r5381)
;
_cell_angle_alpha 90
_cell_angle_beta 90
_cell_angle_gamma 90
_cell_formula_units_Z 6
_cell_length_a 41.367(5)
_cell_length_b 41.367(5)
_cell_length_c 41.367(5)
_cell_measurement_reflns_used 41831
_cell_measurement_temperature 290
_cell_measurement_theta_max 24.660
_cell_measurement_theta_min 2.469
_cell_volume 70788(15)
_computing_cell_refinement 'SAINT V8.38A (?, 2016)'
_computing_data_reduction 'SAINT V8.38A (?, 2016)'
_computing_molecular_graphics 'Olex2 (Dolomanov et al., 2009)'
_computing_publication_material 'Olex2 (Dolomanov et al., 2009)'
_computing_structure_refinement 'ShelXL (Sheldrick, 2015)'
_computing_structure_solution 'ShelXS (Sheldrick, 2008)'
_diffrn_ambient_temperature 290.15
_diffrn_measured_fraction_theta_full 0.997
_diffrn_measured_fraction_theta_max 0.997
_diffrn_measurement_device_type 'Bruker APEX-II CCD'
_diffrn_measurement_method '\f and \w scans'
_diffrn_radiation_type synchrotron
_diffrn_radiation_wavelength 1.1271
_diffrn_reflns_av_R_equivalents 0.0396
_diffrn_reflns_av_unetI/netI 0.0109
_diffrn_reflns_Laue_measured_fraction_full 0.997
_diffrn_reflns_Laue_measured_fraction_max 0.997
_diffrn_reflns_limit_h_max 29
_diffrn_reflns_limit_h_min -27
_diffrn_reflns_limit_k_max 28
_diffrn_reflns_limit_k_min -30
_diffrn_reflns_limit_l_max 27
_diffrn_reflns_limit_l_min -27
_diffrn_reflns_number 84837
_diffrn_reflns_point_group_measured_fraction_full 0.997
_diffrn_reflns_point_group_measured_fraction_max 0.997
_diffrn_reflns_theta_full 24.660
_diffrn_reflns_theta_max 24.660
_diffrn_reflns_theta_min 2.208
_diffrn_standards_number 0
_exptl_absorpt_coefficient_mu 0.539
_exptl_absorpt_correction_T_max 0.7451
_exptl_absorpt_correction_T_min 0.6652
_exptl_absorpt_correction_type multi-scan
_exptl_absorpt_process_details
'SADABS-2016/2 (Bruker,2016/2) was used for absorption correction. wR2(int) was 0.2061 before and 0.0514 after correction. The Ratio of minimum to maximum transmission is 0.8928. The \l/2 correction factor is Not present.'
_exptl_crystal_density_diffrn 0.370
_exptl_crystal_description 'The crystal has rhombic dodecahedron shape and is colorless.'
_exptl_crystal_F_000 7872
_exptl_crystal_size_max 0.1
_exptl_crystal_size_mid 0.1
_exptl_crystal_size_min 0.1
_refine_diff_density_max 0.204
_refine_diff_density_min -0.266
_refine_diff_density_rms 0.026
_refine_ls_extinction_coef 0.000023(6)
_refine_ls_extinction_expression Fc^*^=kFc[1+0.001xFc^2^\l^3^/sin(2\q)]^-1/4^
_refine_ls_extinction_method 'SHELXL-2017/1 (Sheldrick 2017)'
_refine_ls_goodness_of_fit_ref 1.059
_refine_ls_hydrogen_treatment constr
_refine_ls_matrix_type full
_refine_ls_number_parameters 197
_refine_ls_number_reflns 2703
_refine_ls_number_restraints 36
_refine_ls_restrained_S_all 1.121
_refine_ls_R_factor_all 0.0476
_refine_ls_R_factor_gt 0.0419
_refine_ls_shift/su_max 0.001
_refine_ls_shift/su_mean 0.000
_refine_ls_structure_factor_coef Fsqd
_refine_ls_weighting_details 'w=1/[\s^2^(Fo^2^)+(0.0692P)^2^+72.4640P] where P=(Fo^2^+2Fc^2^)/3'
_refine_ls_weighting_scheme calc
_refine_ls_wR_factor_gt 0.1155
_refine_ls_wR_factor_ref 0.1240
_reflns_Friedel_coverage 0.000
_reflns_number_gt 2294
_reflns_number_total 2703
_reflns_threshold_expression 'I > 2\s(I)'
_cod_data_source_file MOF-1004_290K1_DMF.cif
_cod_data_source_block mof-1004_dmf_290k1_sq
_cod_original_cell_volume 70788(25)
_cod_database_code 4132637
_shelx_shelxl_version_number 2017/1
_shelx_space_group_comment
;
The symmetry employed for this shelxl refinement is uniquely defined
by the following loop, which should always be used as a source of
symmetry information in preference to the above space-group names.
They are only intended as comments.
;
_olex2_refinement_description
;
1. Fixed Uiso
 At 1.2 times of:
  All C(H) groups
2. Restrained distances
 C8-C7
 1.47 with sigma of 0.02
 C9-C10
 1.47 with sigma of 0.02
 C14-C13
 1.47 with sigma of 0.02
 C15-C16
 1.47 with sigma of 0.02
 C14-C15
 1.16 with sigma of 0.02
 C9-C8
 1.16 with sigma of 0.02
3. Restrained planarity
 C6, C7, C8, C9, C10, C12
 with sigma of 0.2
 C12, C13, C14, C15, C16, C17
 with sigma of 0.2
4. Uiso/Uaniso restraints and constraints
Uanis(C1) \\sim Ueq, Uanis(C20) \\sim Ueq: with sigma of 0.02 and sigma for
terminal atoms of 0.04
Uanis(C4) \\sim Ueq: with sigma of 0.02 and sigma for terminal atoms of 0.04
Uanis(C6) \\sim Ueq: with sigma of 0.02 and sigma for terminal atoms of 0.04
5. Others
 Fixed Uiso: H2(0.05)
 Fixed X: H2(0.06744)
 Fixed Y: H2(0.70303)
 Fixed Z: H2(0.5)
6.a Aromatic/amide H refined with riding coordinates:
 C18(H18), C12(H12), C17(H17), C11(H11), C6(H6), C5(H5), C3(H3), C4(H4)
6.b Fitted hexagon refined as free rotating group:
 C6(C7,C5,C3,C2,C4)
;
_olex2_submission_original_sample_id MOF-1004_DMF_290K1
_olex2_submission_special_instructions 'No special instructions were received'

loop_
_space_group_symop_operation_xyz
'x, y, z'
'-y+1/2, x+1/2, z+1/2'
'-x, -y, z'
'y+1/2, -x+1/2, z+1/2'
'x+1/2, -z+1/2, y+1/2'
'x, -y, -z'
'x+1/2, z+1/2, -y+1/2'
'z+1/2, y+1/2, -x+1/2'
'-x, y, -z'
'-z+1/2, y+1/2, x+1/2'
'z, x, y'
'y, z, x'
'-y, -z, x'
'z, -x, -y'
'-y, z, -x'
'-z, -x, y'
'-z, x, -y'
'y, -z, -x'
'y+1/2, x+1/2, -z+1/2'
'-y+1/2, -x+1/2, -z+1/2'
'-x+1/2, z+1/2, y+1/2'
'-x+1/2, -z+1/2, -y+1/2'
'z+1/2, -y+1/2, x+1/2'
'-z+1/2, -y+1/2, -x+1/2'
'-x, -y, -z'
'y-1/2, -x-1/2, -z-1/2'
'x, y, -z'
'-y-1/2, x-1/2, -z-1/2'
'-x-1/2, z-1/2, -y-1/2'
'-x, y, z'
'-x-1/2, -z-1/2, y-1/2'
'-z-1/2, -y-1/2, x-1/2'
'x, -y, z'
'z-1/2, -y-1/2, -x-1/2'
'-z, -x, -y'
'-y, -z, -x'
'y, z, -x'
'-z, x, y'
'y, -z, x'
'z, x, -y'
'z, -x, y'
'-y, z, x'
'-y-1/2, -x-1/2, z-1/2'
'y-1/2, x-1/2, z-1/2'
'x-1/2, -z-1/2, -y-1/2'
'x-1/2, z-1/2, y-1/2'
'-z-1/2, y-1/2, -x-1/2'
'z-1/2, y-1/2, x-1/2'

loop_
_atom_site_label
_atom_site_type_symbol
_atom_site_fract_x
_atom_site_fract_y
_atom_site_fract_z
_atom_site_U_iso_or_equiv
_atom_site_adp_type
_atom_site_occupancy
_atom_site_site_symmetry_order
_atom_site_calc_flag
_atom_site_refinement_flags_posn
_atom_site_refinement_flags_adp
_atom_site_refinement_flags_occupancy
Zr1 Zr 0.04256(2) 0.750000 0.45744(2) 0.0842(5) Uani 1 2 d S T P
O5 O 0.24741(11) 0.47039(12) 0.09372(12) 0.1229(19) Uani 1 1 d . . .
O3 O 0.06284(15) 0.70680(12) 0.43778(14) 0.137(2) Uani 1 1 d . . .
O4 O 0.03151(12) 0.66282(14) 0.46707(13) 0.143(2) Uani 1 1 d . . .
C20 C 0.2444(3) 0.500000 0.1038(4) 0.146(6) Uani 1 2 d S TU P
C19 C 0.2330(4) 0.500000 0.1362(6) 0.182(8) Uani 1 2 d S T P
C1 C 0.0532(3) 0.6779(4) 0.4430(3) 0.184(5) Uani 1 1 d . U .
C18 C 0.2248(3) 0.5281(3) 0.1536(3) 0.205(5) Uani 1 1 d . . .
H18 H 0.228785 0.547828 0.143525 0.246 Uiso 1 1 calc R . .
C13 C 0.1577(5) 0.500000 0.2871(6) 0.249(10) Uani 1 2 d DS T P
C16 C 0.2042(4) 0.500000 0.2015(4) 0.189(6) Uani 1 2 d DS T P
C12 C 0.1479(3) 0.5284(3) 0.3016(3) 0.258(7) Uani 1 1 d . . .
H12 H 0.153524 0.547755 0.291572 0.310 Uiso 1 1 calc R . .
C17 C 0.2111(3) 0.5292(2) 0.1852(4) 0.225(5) Uani 1 1 d . . .
H17 H 0.206821 0.548936 0.195016 0.269 Uiso 1 1 calc R . .
C10 C 0.1299(3) 0.5301(3) 0.3309(4) 0.249(6) Uani 1 1 d D . .
C11 C 0.1220(4) 0.500000 0.3439(4) 0.264(9) Uani 1 2 d S T P
H11 H 0.110247 0.499999 0.363041 0.316 Uiso 1 2 calc RS T P
C15 C 0.1894(5) 0.500000 0.2337(6) 0.232(8) Uani 1 2 d DS T P
C14 C 0.1754(5) 0.500000 0.2573(6) 0.242(9) Uani 1 2 d DS T P
C9 C 0.1186(4) 0.5597(3) 0.3488(3) 0.268(7) Uani 1 1 d D . .
C8 C 0.1087(4) 0.5820(3) 0.3634(3) 0.282(7) Uani 1 1 d D . .
C6 C 0.0742(3) 0.59533(18) 0.4092(3) 0.291(7) Uani 1 1 d . U .
H6 H 0.070342 0.573445 0.412605 0.349 Uiso 1 1 calc R . .
C7 C 0.0940(2) 0.6051(3) 0.3839(2) 0.240(6) Uani 1 1 d DG . .
C5 C 0.09981(18) 0.6379(3) 0.3788(2) 0.233(5) Uani 1 1 d G . .
H5 H 0.113017 0.644423 0.361841 0.279 Uiso 1 1 calc R . .
C3 C 0.0859(2) 0.66073(19) 0.3991(3) 0.215(5) Uani 1 1 d G . .
H3 H 0.089817 0.682612 0.395734 0.259 Uiso 1 1 calc R . .
C2 C 0.0662(2) 0.6509(3) 0.4245(2) 0.194(5) Uani 1 1 d G . .
C4 C 0.06035(19) 0.6182(3) 0.42953(19) 0.269(6) Uani 1 1 d G U .
H4 H 0.047143 0.611634 0.446498 0.323 Uiso 1 1 calc R . .
Zr2 Zr 0.000000 0.68991(3) 0.500000 0.0868(6) Uani 1 4 d S T P
O2 O 0.04786(10) 0.71613(11) 0.500000 0.0843(17) Uani 1 2 d S T P
H2 H 0.067440 0.703030 0.500000 0.050 Uiso 1 2 d S T P
O1 O 0.000000 0.72443(11) 0.46348(11) 0.0839(17) Uani 1 2 d S T P

loop_
_atom_site_aniso_label
_atom_site_aniso_U_11
_atom_site_aniso_U_22
_atom_site_aniso_U_33
_atom_site_aniso_U_23
_atom_site_aniso_U_13
_atom_site_aniso_U_12
Zr1 0.0783(6) 0.0959(8) 0.0783(6) -0.0016(3) 0.0037(5) -0.0016(3)
O5 0.150(4) 0.128(5) 0.091(4) -0.009(3) 0.010(3) -0.016(4)
O3 0.182(5) 0.098(4) 0.131(4) -0.024(4) -0.002(4) 0.017(4)
O4 0.115(4) 0.171(5) 0.144(5) -0.058(4) 0.006(3) 0.034(4)
C20 0.126(9) 0.259(19) 0.054(9) 0.000 0.016(7) 0.000
C19 0.227(15) 0.070(11) 0.25(3) 0.000 0.005(16) 0.000
C1 0.156(10) 0.241(13) 0.156(10) -0.121(11) -0.012(8) 0.103(11)
C18 0.284(12) 0.227(14) 0.103(8) 0.032(10) 0.096(8) -0.015(11)
C13 0.48(3) 0.098(14) 0.17(2) 0.000 0.10(2) 0.000
C16 0.298(17) 0.159(18) 0.110(15) 0.000 0.087(12) 0.000
C12 0.436(18) 0.159(13) 0.180(11) 0.002(11) 0.173(12) -0.009(12)
C17 0.358(15) 0.106(8) 0.210(12) 0.023(10) 0.059(11) -0.033(9)
C10 0.410(17) 0.093(16) 0.245(15) 0.035(12) 0.127(13) -0.008(10)
C11 0.42(2) 0.138(19) 0.235(18) 0.000 0.177(16) 0.000
C15 0.35(2) 0.178(13) 0.16(2) 0.000 0.127(17) 0.000
C14 0.40(3) 0.172(14) 0.151(19) 0.000 0.145(17) 0.000
C9 0.431(18) 0.088(14) 0.284(17) -0.013(11) 0.145(13) 0.039(12)
C8 0.46(2) 0.119(15) 0.270(16) -0.034(10) 0.106(14) 0.053(13)
C6 0.358(14) 0.249(14) 0.266(12) 0.001(11) 0.169(11) -0.030(11)
C7 0.349(16) 0.131(13) 0.240(15) -0.064(10) 0.114(12) 0.041(11)
C5 0.304(13) 0.139(9) 0.255(13) -0.006(12) 0.072(11) -0.031(11)
C3 0.304(13) 0.141(9) 0.201(11) -0.061(9) 0.110(10) 0.060(9)
C2 0.249(11) 0.174(14) 0.159(10) 0.012(10) 0.097(9) 0.007(10)
C4 0.391(14) 0.152(10) 0.264(12) -0.052(9) 0.140(10) 0.019(10)
Zr2 0.0832(10) 0.0873(10) 0.0900(10) 0.000 0.000 0.000
O2 0.054(4) 0.098(4) 0.101(4) 0.000 0.000 0.014(3)
O1 0.086(4) 0.090(4) 0.075(4) -0.004(3) 0.000 0.000

loop_
_atom_type_symbol
_atom_type_description
_atom_type_scat_dispersion_real
_atom_type_scat_dispersion_imag
_atom_type_scat_source
C C 0.0100 0.0050 'International Tables Vol C Tables 4.2.6.8 and 6.1.1.4'
H H 0.0000 0.0000 'International Tables Vol C Tables 4.2.6.8 and 6.1.1.4'
O O 0.0300 0.0170 'International Tables Vol C Tables 4.2.6.8 and 6.1.1.4'
Zr Zr -0.6830 1.3210 'International Tables Vol C Tables 4.2.6.8 and 6.1.1.4'

loop_
_geom_angle_atom_site_label_1
_geom_angle_atom_site_label_2
_geom_angle_atom_site_label_3
_geom_angle
_geom_angle_site_symmetry_1
_geom_angle_site_symmetry_3
Zr1 Zr1 Zr1 89.995(1) 30 27_556
O5 Zr1 Zr1 165.51(13) 28_666 27_556
O5 Zr1 Zr1 165.51(13) 41_565 30
O5 Zr1 Zr1 75.80(13) 28_666 30
O5 Zr1 Zr1 75.80(13) 41_565 27_556
O5 Zr1 O5 118.5(3) 28_666 41_565
O5 Zr1 Zr2 113.35(12) 28_666 32_676
O5 Zr1 Zr2 109.10(13) 28_666 .
O5 Zr1 Zr2 113.35(12) 41_565 .
O5 Zr1 Zr2 109.10(13) 41_565 32_676
O5 Zr1 O2 138.37(15) 28_666 .
O5 Zr1 O2 75.26(17) 28_666 34_576
O5 Zr1 O2 75.26(17) 41_565 .
O5 Zr1 O2 138.38(15) 41_565 34_576
O3 Zr1 Zr1 113.14(16) 24_565 27_556
O3 Zr1 Zr1 112.39(15) . 27_556
O3 Zr1 Zr1 113.14(16) . 30
O3 Zr1 Zr1 112.39(15) 24_565 30
O3 Zr1 O5 71.74(19) 24_565 41_565
O3 Zr1 O5 71.74(19) . 28_666
O3 Zr1 O5 75.8(2) . 41_565
O3 Zr1 O5 75.8(2) 24_565 28_666
O3 Zr1 O3 113.7(3) 24_565 .
O3 Zr1 Zr2 78.23(16) 24_565 32_676
O3 Zr1 Zr2 168.11(17) . 32_676
O3 Zr1 Zr2 78.22(16) . .
O3 Zr1 Zr2 168.11(17) 24_565 .
O3 Zr1 O2 141.98(19) . 34_576
O3 Zr1 O2 141.99(19) 24_565 .
O3 Zr1 O2 74.92(18) . .
O3 Zr1 O2 74.92(18) 24_565 34_576
Zr2 Zr1 Zr1 59.969(9) . 30
Zr2 Zr1 Zr1 59.969(9) . 27_556
Zr2 Zr1 Zr1 59.969(9) 32_676 27_556
Zr2 Zr1 Zr1 59.969(9) 32_676 30
Zr2 Zr1 Zr2 89.90(3) 32_676 .
O2 Zr1 Zr1 38.85(9) 34_576 30
O2 Zr1 Zr1 95.55(11) 34_576 27_556
O2 Zr1 Zr1 95.55(11) . 30
O2 Zr1 Zr1 38.85(9) . 27_556
O2 Zr1 Zr2 95.54(9) 34_576 .
O2 Zr1 Zr2 38.82(11) 34_576 32_676
O2 Zr1 Zr2 38.82(11) . .
O2 Zr1 Zr2 95.54(9) . 32_676
O2 Zr1 O2 122.3(2) 34_576 .
O1 Zr1 Zr1 31.69(11) 32_676 27_556
O1 Zr1 Zr1 31.69(11) . 30
O1 Zr1 Zr1 83.06(12) . 27_556
O1 Zr1 Zr1 83.06(12) 32_676 30
O1 Zr1 O5 145.01(17) 32_676 28_666
O1 Zr1 O5 83.30(18) . 28_666
O1 Zr1 O5 83.30(18) 32_676 41_565
O1 Zr1 O5 145.01(17) . 41_565
O1 Zr1 O3 87.3(2) 32_676 24_565
O1 Zr1 O3 87.3(2) . .
O1 Zr1 O3 143.08(19) 32_676 .
O1 Zr1 O3 143.08(19) . 24_565
O1 Zr1 Zr2 32.06(12) . .
O1 Zr1 Zr2 82.81(12) . 32_676
O1 Zr1 Zr2 82.81(12) 32_676 .
O1 Zr1 Zr2 32.06(12) 32_676 32_676
O1 Zr1 O2 70.82(16) . .
O1 Zr1 O2 70.48(14) 32_676 .
O1 Zr1 O2 70.82(16) 32_676 34_576
O1 Zr1 O2 70.47(14) . 34_576
O1 Zr1 O1 93.2(2) . 32_676
C20 O5 Zr1 123.1(9) . 26_566
C1 O3 Zr1 126.5(8) . .
C1 O4 Zr2 124.3(7) . .
O5 C20 O5 140.8(16) 33_565 .
O5 C20 C19 109.5(8) 33_565 .
O5 C20 C19 109.5(8) . .
C18 C19 C20 124.2(11) . .
C18 C19 C20 124.2(11) 33_565 .
C18 C19 C18 111(2) 33_565 .
O3 C1 O4 134.3(11) . .
O3 C1 C2 120.7(12) . .
C2 C1 O4 104.9(11) . .
C19 C18 C17 126.1(16) . .
C12 C13 C12 117(2) 33_565 .
C12 C13 C14 121.5(10) . .
C12 C13 C14 121.5(10) 33_565 .
C17 C16 C17 117.5(14) 33_565 .
C17 C16 C15 121.3(7) 33_565 .
C17 C16 C15 121.3(7) . .
C13 C12 C10 124.3(15) . .
C16 C17 C18 119.5(11) . .
C12 C10 C9 128.2(11) . .
C11 C10 C12 113.9(14) . .
C11 C10 C9 117.8(13) . .
C10 C11 C10 126.6(19) 33_565 .
C14 C15 C16 174(2) . .
C15 C14 C13 180(2) . .
C8 C9 C10 176.7(15) . .
C9 C8 C7 171.0(17) . .
C7 C6 C4 120.0 . .
C6 C7 C8 120.4(12) . .
C5 C7 C8 119.6(12) . .
C5 C7 C6 120.0 . .
C7 C5 C3 120.0 . .
C5 C3 C2 120.0 . .
C3 C2 C1 113.0(11) . .
C3 C2 C4 120.0 . .
C4 C2 C1 127.0(11) . .
C2 C4 C6 120.0 . .
Zr1 Zr2 Zr1 90.10(3) 9_556 .
Zr1 Zr2 Zr1 60.057(18) 27_556 .
Zr1 Zr2 Zr1 60.056(18) 9_556 30
Zr1 Zr2 Zr1 60.056(18) 27_556 9_556
Zr1 Zr2 Zr1 90.10(3) 27_556 30
Zr1 Zr2 Zr1 60.057(18) 30 .
O4 Zr2 Zr1 75.69(16) 9_556 9_556
O4 Zr2 Zr1 111.99(14) . 27_556
O4 Zr2 Zr1 75.68(16) . .
O4 Zr2 Zr1 165.74(17) . 9_556
O4 Zr2 Zr1 111.98(14) 27_556 .
O4 Zr2 Zr1 75.69(16) 27_556 27_556
O4 Zr2 Zr1 110.34(14) 27_556 9_556
O4 Zr2 Zr1 75.69(16) 30 30
O4 Zr2 Zr1 110.34(14) 30 .
O4 Zr2 Zr1 165.74(17) 27_556 30
O4 Zr2 Zr1 165.75(17) 9_556 .
O4 Zr2 Zr1 111.99(14) 9_556 30
O4 Zr2 Zr1 111.99(14) 30 9_556
O4 Zr2 Zr1 110.34(14) . 30
O4 Zr2 Zr1 165.74(17) 30 27_556
O4 Zr2 Zr1 110.34(14) 9_556 27_556
O4 Zr2 O4 76.8(3) 27_556 .
O4 Zr2 O4 72.9(3) 30 .
O4 Zr2 O4 72.9(3) 27_556 9_556
O4 Zr2 O4 118.5(3) 9_556 .
O4 Zr2 O4 76.8(3) 30 9_556
O4 Zr2 O4 118.5(3) 30 27_556
O4 Zr2 O2 140.06(13) . 30
O4 Zr2 O2 140.06(13) 30 .
O4 Zr2 O2 140.06(13) 27_556 30
O4 Zr2 O2 140.06(13) 9_556 .
O4 Zr2 O2 73.99(16) 27_556 .
O4 Zr2 O2 73.99(16) . .
O4 Zr2 O2 74.00(16) 30 30
O4 Zr2 O2 74.00(16) 9_556 30
O2 Zr2 Zr1 95.70(10) 30 27_556
O2 Zr2 Zr1 95.71(10) . 9_556
O2 Zr2 Zr1 38.89(7) . 27_556
O2 Zr2 Zr1 95.71(10) . 30
O2 Zr2 Zr1 38.89(7) . .
O2 Zr2 Zr1 38.89(7) 30 30
O2 Zr2 Zr1 95.70(10) 30 .
O2 Zr2 Zr1 38.89(7) 30 9_556
O2 Zr2 O2 122.6(2) . 30
O1 Zr2 Zr1 83.02(11) 27_556 30
O1 Zr2 Zr1 83.02(11) 27_556 .
O1 Zr2 Zr1 31.90(4) . 30
O1 Zr2 Zr1 31.90(4) 27_556 9_556
O1 Zr2 Zr1 31.90(4) . .
O1 Zr2 Zr1 83.02(11) . 9_556
O1 Zr2 Zr1 83.02(11) . 27_556
O1 Zr2 Zr1 31.90(4) 27_556 27_556
O1 Zr2 O4 84.24(18) 27_556 27_556
O1 Zr2 O4 143.35(13) 27_556 30
O1 Zr2 O4 143.35(13) 27_556 .
O1 Zr2 O4 143.35(13) . 27_556
O1 Zr2 O4 84.24(18) . .
O1 Zr2 O4 84.24(18) 27_556 9_556
O1 Zr2 O4 143.35(13) . 9_556
O1 Zr2 O4 84.24(18) . 30
O1 Zr2 O2 70.73(9) 27_556 .
O1 Zr2 O2 70.73(9) 27_556 30
O1 Zr2 O2 70.73(9) . .
O1 Zr2 O2 70.73(9) . 30
O1 Zr2 O1 93.2(2) 27_556 .
Zr1 O2 Zr1 102.30(18) 27_556 .
Zr2 O2 Zr1 102.29(13) . .
Zr2 O2 Zr1 102.29(13) . 27_556
Zr1 O1 Zr1 116.6(2) 30 .
Zr1 O1 Zr2 116.04(13) . .
Zr1 O1 Zr2 116.04(13) 30 .

loop_
_geom_bond_atom_site_label_1
_geom_bond_atom_site_label_2
_geom_bond_distance
_geom_bond_site_symmetry_2
Zr1 Zr1 3.5214(11) 27_556
Zr1 Zr1 3.5214(11) 30
Zr1 O5 2.185(5) 28_666
Zr1 O5 2.185(5) 41_565
Zr1 O3 2.135(6) 24_565
Zr1 O3 2.135(6) .
Zr1 Zr2 3.5183(10) 32_676
Zr1 Zr2 3.5184(10) .
Zr1 O2 2.261(3) .
Zr1 O2 2.261(3) 34_576
Zr1 O1 2.069(3) 32_676
Zr1 O1 2.069(3) .
O5 C20 1.300(5) .
O3 C1 1.281(14) .
O4 C1 1.476(14) .
O4 Zr2 2.193(5) .
C20 C19 1.42(2) .
C19 C18 1.409(11) 33_565
C19 C18 1.409(11) .
C1 C2 1.457(11) .
C18 C17 1.426(12) .
C13 C12 1.380(11) .
C13 C12 1.380(11) 33_565
C13 C14 1.433(15) .
C16 C17 1.412(9) .
C16 C17 1.412(9) 33_565
C16 C15 1.468(16) .
C12 C10 1.428(15) .
C10 C11 1.393(12) .
C10 C9 1.506(13) .
C15 C14 1.133(14) .
C9 C8 1.175(11) .
C8 C7 1.415(12) .
C6 C7 1.3900 .
C6 C4 1.3900 .
C7 C5 1.3900 .
C5 C3 1.3900 .
C3 C2 1.3900 .
C2 C4 1.3900 .
Zr2 O2 2.257(4) 30
Zr2 O2 2.257(4) .
Zr2 O1 2.079(5) 27_556
Zr2 O1 2.079(5) .
